data_7705174
loop_
_publ_author_name
'Li, Yinghua'
'Fan, Weibin'
'Zhang, Zilong'
'Xie, Xingkun'
'Xiang, Shiqun'
'Huang, Deguang'

_publ_section_title
;
 Copper(II)-hydroxide facilitated C-C bond formation: the carboxamido
 pyridine system <i>versus</i> the methylimino pyridine system.
;
_journal_issue 35
_journal_name_full 'Dalton transactions (Cambridge, England : 2003)'
_journal_page_first 12189
_journal_page_last 12196
_journal_paper_doi 10.1039/d0dt02288h
_journal_volume 49
_journal_year 2020
_chemical_formula_moiety 'C25 H29 Cu N5 O2'
_chemical_formula_sum 'C25 H29 Cu N5 O2'
_chemical_formula_weight 495.07
_chemical_name_common '[Cu(Py(O=C-N)2(PhMe2)2(EDA)]'
_space_group_crystal_system tetragonal
_space_group_IT_number 114
_space_group_name_Hall 'P -4 2n'
_space_group_name_H-M_alt 'P -4 21 c'
_atom_sites_solution_hydrogens geom
_audit_creation_method SHELXL-2018/3
_audit_update_record
;
2020-07-20 deposited with the CCDC.	2020-08-17 downloaded from the CCDC.
;
_cell_angle_alpha 90
_cell_angle_beta 90
_cell_angle_gamma 90
_cell_formula_units_Z 8
_cell_length_a 23.87663(17)
_cell_length_b 23.87663(17)
_cell_length_c 7.93792(8)
_cell_measurement_reflns_used 11190
_cell_measurement_temperature 100(2)
_cell_measurement_theta_max 76.3020
_cell_measurement_theta_min 4.1240
_cell_volume 4525.36(6)
_computing_cell_refinement 'CrysAlisPro, Agilent Technologies'
_computing_data_collection 'CrysAlisPro, Agilent Technologies'
_computing_data_reduction 'CrysAlisPro, Agilent Technologies'
_computing_molecular_graphics 'Bruker SHELXTL'
_computing_publication_material 'Bruker SHELXTL'
_computing_structure_refinement 'SHELXL-2018/3 (Sheldrick, 2018)'
_computing_structure_solution 'SHELXS-97 (Sheldrick, 1990)'
_diffrn_ambient_temperature 100(2)
_diffrn_detector_area_resol_mean 10.5594
_diffrn_measured_fraction_theta_full 1.000
_diffrn_measured_fraction_theta_max 0.997
_diffrn_measurement_device_type 'SuperNova, Dual, Cu at zero, Atlas'
_diffrn_measurement_method '\w scans'
_diffrn_radiation_type CuK\a
_diffrn_radiation_wavelength 1.54184
_diffrn_reflns_av_R_equivalents 0.0333
_diffrn_reflns_av_unetI/netI 0.0269
_diffrn_reflns_Laue_measured_fraction_full 1.000
_diffrn_reflns_Laue_measured_fraction_max 0.997
_diffrn_reflns_limit_h_max 19
_diffrn_reflns_limit_h_min -29
_diffrn_reflns_limit_k_max 29
_diffrn_reflns_limit_k_min -29
_diffrn_reflns_limit_l_max 9
_diffrn_reflns_limit_l_min -9
_diffrn_reflns_number 18764
_diffrn_reflns_point_group_measured_fraction_full 0.995
_diffrn_reflns_point_group_measured_fraction_max 0.991
_diffrn_reflns_theta_full 67.684
_diffrn_reflns_theta_max 74.968
_diffrn_reflns_theta_min 3.702
_diffrn_source 'SuperNova (Cu) X-ray Source'
_exptl_absorpt_coefficient_mu 1.628
_exptl_absorpt_correction_T_max 1.00000
_exptl_absorpt_correction_T_min 0.84949
_exptl_absorpt_correction_type multi-scan
_exptl_absorpt_process_details
; 
'Wed Jul 09 14:57:10 2014' 
;
_exptl_crystal_colour dark-green
_exptl_crystal_density_diffrn 1.453
_exptl_crystal_density_method 'not measured'
_exptl_crystal_description column
_exptl_crystal_F_000 2072
_exptl_crystal_size_max 0.180
_exptl_crystal_size_mid 0.110
_exptl_crystal_size_min 0.080
_refine_diff_density_max 0.415
_refine_diff_density_min -0.455
_refine_diff_density_rms 0.059
_refine_ls_abs_structure_details
; 
 Flack x determined using 1891 quotients [(I+)-(I-)]/[(I+)+(I-)] 
 (Parsons, Flack and Wagner, Acta Cryst. B69 (2013) 249-259). 
;
_refine_ls_abs_structure_Flack -0.028(10)
_refine_ls_extinction_method none
_refine_ls_goodness_of_fit_ref 1.046
_refine_ls_hydrogen_treatment constr
_refine_ls_matrix_type full
_refine_ls_number_parameters 298
_refine_ls_number_reflns 4607
_refine_ls_number_restraints 0
_refine_ls_restrained_S_all 1.046
_refine_ls_R_factor_all 0.0319
_refine_ls_R_factor_gt 0.0301
_refine_ls_shift/su_max 0.002
_refine_ls_shift/su_mean 0.000
_refine_ls_structure_factor_coef Fsqd
_refine_ls_weighting_details 'w=1/[\s^2^(Fo^2^)+(0.0543P)^2^+1.3621P] where P=(Fo^2^+2Fc^2^)/3'
_refine_ls_weighting_scheme calc
_refine_ls_wR_factor_gt 0.0796
_refine_ls_wR_factor_ref 0.0812
_reflns_Friedel_coverage 0.769
_reflns_Friedel_fraction_full 0.989
_reflns_Friedel_fraction_max 0.983
_reflns_number_gt 4446
_reflns_number_total 4607
_reflns_threshold_expression 'I > 2\s(I)'
_cod_data_source_file d0dt02288h2.cif
_cod_data_source_block Complex3a
_cod_depositor_comments 'Adding full bibliography for 7705173--7705180.cif.'
_cod_original_cell_volume 4525.36(8)
_cod_database_code 7705174
_shelx_shelxl_version_number 2018/3
_shelx_space_group_comment
; 
The symmetry employed for this shelxl refinement is uniquely defined 
by the following loop, which should always be used as a source of 
symmetry information in preference to the above space-group names. 
They are only intended as comments. 
;
_shelx_estimated_absorpt_t_min 0.758
_shelx_estimated_absorpt_t_max 0.881

loop_
_space_group_symop_operation_xyz
'x, y, z'
'y, -x, -z'
'-x, -y, z'
'-y, x, -z'
'x+1/2, -y+1/2, -z+1/2'
'-x+1/2, y+1/2, -z+1/2'
'-y+1/2, -x+1/2, z+1/2'
'y+1/2, x+1/2, z+1/2'

loop_
_atom_site_label
_atom_site_type_symbol
_atom_site_fract_x
_atom_site_fract_y
_atom_site_fract_z
_atom_site_U_iso_or_equiv
_atom_site_adp_type
_atom_site_occupancy
_atom_site_site_symmetry_order
_atom_site_calc_flag
_atom_site_refinement_flags_posn
_atom_site_refinement_flags_adp
_atom_site_refinement_flags_occupancy
_atom_site_disorder_assembly
_atom_site_disorder_group
Cu1 Cu 0.43771(2) 0.74225(2) 0.60171(5) 0.01007(11) Uani 1 1 d . . . . .
O1 O 0.40221(9) 0.83978(8) 1.0167(3) 0.0152(4) Uani 1 1 d . . . . .
O2 O 0.31976(9) 0.62207(8) 0.4834(3) 0.0157(4) Uani 1 1 d . . . . .
C1 C 0.40664(11) 0.80810(10) 0.8934(4) 0.0117(5) Uani 1 1 d . . . . .
C2 C 0.35569(12) 0.77540(11) 0.8367(3) 0.0111(5) Uani 1 1 d . . . . .
C3 C 0.30209(11) 0.78006(11) 0.9020(4) 0.0139(5) Uani 1 1 d . . . . .
H3A H 0.293419 0.808046 0.982961 0.017 Uiso 1 1 calc R U . . .
C4 C 0.26100(11) 0.74260(12) 0.8461(3) 0.0142(5) Uani 1 1 d . . . . .
H4A H 0.223642 0.745801 0.886177 0.017 Uiso 1 1 calc R U . . .
C5 C 0.27497(12) 0.70061(12) 0.7316(4) 0.0130(5) Uani 1 1 d . . . . .
H5A H 0.248179 0.673321 0.698495 0.016 Uiso 1 1 calc R U . . .
C6 C 0.32911(11) 0.69966(11) 0.6669(3) 0.0110(5) Uani 1 1 d . . . . .
C7 C 0.35083(12) 0.66060(11) 0.5331(3) 0.0115(5) Uani 1 1 d . . . . .
C8 C 0.42834(11) 0.64560(11) 0.3484(3) 0.0123(5) Uani 1 1 d . . . . .
C9 C 0.40551(12) 0.64962(11) 0.1849(4) 0.0143(5) Uani 1 1 d . . . . .
C10 C 0.43423(13) 0.62595(12) 0.0507(4) 0.0175(6) Uani 1 1 d . . . . .
H10A H 0.418763 0.628133 -0.059398 0.021 Uiso 1 1 calc R U . . .
C11 C 0.48521(13) 0.59911(12) 0.0746(4) 0.0195(6) Uani 1 1 d . . . . .
H11A H 0.504853 0.583622 -0.018474 0.023 Uiso 1 1 calc R U . . .
C12 C 0.50709(13) 0.59520(12) 0.2358(4) 0.0180(6) Uani 1 1 d . . . . .
H12A H 0.542020 0.576919 0.252050 0.022 Uiso 1 1 calc R U . . .
C13 C 0.47914(12) 0.61741(11) 0.3749(4) 0.0142(5) Uani 1 1 d . . . . .
C14 C 0.50219(12) 0.60758(13) 0.5493(4) 0.0181(6) Uani 1 1 d . . . . .
H14A H 0.477916 0.625768 0.632419 0.027 Uiso 1 1 calc R U . . .
H14B H 0.503640 0.567251 0.571784 0.027 Uiso 1 1 calc R U . . .
H14C H 0.540011 0.623331 0.556880 0.027 Uiso 1 1 calc R U . . .
C15 C 0.35116(13) 0.67957(13) 0.1534(4) 0.0172(6) Uani 1 1 d . . . . .
H15A H 0.336293 0.693765 0.260288 0.026 Uiso 1 1 calc R U . . .
H15B H 0.357548 0.710944 0.076204 0.026 Uiso 1 1 calc R U . . .
H15C H 0.324180 0.653516 0.103251 0.026 Uiso 1 1 calc R U . . .
C16 C 0.50369(12) 0.82095(12) 0.8434(3) 0.0137(5) Uani 1 1 d . . . . .
C17 C 0.51172(12) 0.87914(13) 0.8246(4) 0.0168(6) Uani 1 1 d . . . . .
C18 C 0.56425(14) 0.90181(14) 0.8615(4) 0.0246(7) Uani 1 1 d . . . . .
H18A H 0.570163 0.940911 0.848262 0.030 Uiso 1 1 calc R U . . .
C19 C 0.60780(13) 0.86837(14) 0.9170(5) 0.0286(7) Uani 1 1 d . . . . .
H19A H 0.642954 0.884671 0.944171 0.034 Uiso 1 1 calc R U . . .
C20 C 0.60015(13) 0.81098(14) 0.9329(4) 0.0224(6) Uani 1 1 d . . . . .
H20A H 0.630481 0.788118 0.968493 0.027 Uiso 1 1 calc R U . . .
C21 C 0.54827(12) 0.78640(12) 0.8971(4) 0.0162(5) Uani 1 1 d . . . . .
C22 C 0.54072(12) 0.72422(12) 0.9185(4) 0.0185(6) Uani 1 1 d . . . . .
H22A H 0.502282 0.713875 0.888411 0.028 Uiso 1 1 calc R U . . .
H22B H 0.567040 0.704354 0.845017 0.028 Uiso 1 1 calc R U . . .
H22C H 0.547916 0.713957 1.036072 0.028 Uiso 1 1 calc R U . . .
C23 C 0.46532(13) 0.91743(12) 0.7667(4) 0.0210(6) Uani 1 1 d . . . . .
H23A H 0.431367 0.895411 0.746074 0.031 Uiso 1 1 calc R U . . .
H23B H 0.457802 0.945477 0.853981 0.031 Uiso 1 1 calc R U . . .
H23C H 0.476631 0.936290 0.662478 0.031 Uiso 1 1 calc R U . . .
C24 C 0.48080(12) 0.82675(12) 0.3539(4) 0.0159(6) Uani 1 1 d . . . . .
H24A H 0.497661 0.851844 0.439209 0.019 Uiso 1 1 calc R U . . .
H24B H 0.480051 0.846726 0.244600 0.019 Uiso 1 1 calc R U . . .
C25 C 0.51518(12) 0.77352(12) 0.3384(4) 0.0153(5) Uani 1 1 d . . . . .
H25A H 0.498597 0.748687 0.251841 0.018 Uiso 1 1 calc R U . . .
H25B H 0.553929 0.782752 0.303802 0.018 Uiso 1 1 calc R U . . .
N1 N 0.45174(10) 0.79546(10) 0.8013(3) 0.0126(4) Uani 1 1 d . . . . .
N2 N 0.36663(9) 0.73725(10) 0.7190(3) 0.0109(4) Uani 1 1 d . . . . .
N3 N 0.40282(10) 0.67415(10) 0.4851(3) 0.0116(4) Uani 1 1 d . . . . .
N4 N 0.51568(9) 0.74471(10) 0.5044(3) 0.0131(4) Uani 1 1 d . . . . .
H4B H 0.538865 0.763259 0.576270 0.016 Uiso 1 1 calc R U . . .
H4C H 0.528907 0.709221 0.491716 0.016 Uiso 1 1 calc R U . . .
N5 N 0.42326(9) 0.81132(9) 0.4046(3) 0.0138(4) Uani 1 1 d . . . . .
H5B H 0.403270 0.798185 0.315396 0.017 Uiso 1 1 calc R U . . .
H5C H 0.404931 0.841086 0.450341 0.017 Uiso 1 1 calc R U . . .

loop_
_atom_site_aniso_label
_atom_site_aniso_U_11
_atom_site_aniso_U_22
_atom_site_aniso_U_33
_atom_site_aniso_U_23
_atom_site_aniso_U_13
_atom_site_aniso_U_12
Cu1 0.00861(18) 0.00990(18) 0.01169(18) -0.00131(15) 0.00115(15) -0.00057(13)
O1 0.0157(9) 0.0155(9) 0.0144(9) -0.0047(7) 0.0002(8) 0.0001(7)
O2 0.0158(9) 0.0110(9) 0.0203(10) -0.0025(8) 0.0003(8) -0.0039(8)
C1 0.0104(11) 0.0103(11) 0.0144(11) 0.0013(10) -0.0010(11) -0.0005(9)
C2 0.0126(12) 0.0104(11) 0.0104(11) -0.0002(9) -0.0002(10) 0.0007(9)
C3 0.0150(12) 0.0131(11) 0.0137(12) -0.0012(11) 0.0014(11) 0.0005(10)
C4 0.0100(11) 0.0172(12) 0.0155(12) 0.0020(10) 0.0009(10) -0.0002(10)
C5 0.0124(12) 0.0130(12) 0.0135(12) 0.0031(10) -0.0005(9) -0.0015(10)
C6 0.0117(12) 0.0095(11) 0.0119(11) 0.0009(10) -0.0007(10) -0.0003(10)
C7 0.0123(12) 0.0100(12) 0.0121(11) 0.0008(9) 0.0003(10) 0.0014(10)
C8 0.0124(12) 0.0097(11) 0.0146(12) -0.0013(9) 0.0032(9) -0.0015(10)
C9 0.0168(13) 0.0110(12) 0.0153(13) -0.0009(10) -0.0007(11) -0.0034(11)
C10 0.0217(14) 0.0154(12) 0.0155(13) -0.0019(10) 0.0004(11) -0.0025(10)
C11 0.0216(14) 0.0152(12) 0.0215(15) -0.0031(11) 0.0065(12) 0.0014(11)
C12 0.0161(13) 0.0158(13) 0.0219(14) 0.0005(11) 0.0043(11) 0.0012(11)
C13 0.0136(12) 0.0111(11) 0.0178(14) 0.0001(10) 0.0025(11) -0.0014(10)
C14 0.0147(13) 0.0164(13) 0.0231(15) 0.0014(11) -0.0002(11) 0.0004(10)
C15 0.0206(14) 0.0165(13) 0.0146(12) -0.0011(10) -0.0028(11) 0.0014(11)
C16 0.0131(12) 0.0163(13) 0.0119(11) -0.0023(10) -0.0001(9) -0.0011(11)
C17 0.0158(13) 0.0165(13) 0.0180(13) -0.0018(11) 0.0002(11) -0.0033(11)
C18 0.0227(15) 0.0184(14) 0.0326(17) -0.0010(12) -0.0018(13) -0.0101(12)
C19 0.0163(14) 0.0305(17) 0.039(2) -0.0005(15) -0.0073(14) -0.0107(12)
C20 0.0140(13) 0.0281(16) 0.0252(16) 0.0018(12) -0.0045(12) -0.0011(11)
C21 0.0138(12) 0.0202(13) 0.0146(11) 0.0007(11) -0.0013(11) -0.0007(10)
C22 0.0173(12) 0.0189(13) 0.0194(14) 0.0008(11) -0.0030(11) 0.0027(10)
C23 0.0228(15) 0.0121(12) 0.0280(15) 0.0000(11) -0.0025(12) -0.0017(11)
C24 0.0161(13) 0.0154(13) 0.0163(13) 0.0033(10) -0.0005(10) -0.0035(11)
C25 0.0141(13) 0.0195(14) 0.0123(11) -0.0005(10) 0.0031(10) -0.0017(10)
N1 0.0120(11) 0.0129(10) 0.0128(10) -0.0033(8) 0.0003(9) -0.0015(8)
N2 0.0109(10) 0.0094(10) 0.0125(10) 0.0000(9) -0.0014(8) 0.0000(8)
N3 0.0116(10) 0.0103(10) 0.0127(10) -0.0022(8) 0.0004(8) -0.0001(8)
N4 0.0111(10) 0.0130(10) 0.0150(10) -0.0014(9) 0.0016(8) 0.0009(8)
N5 0.0128(10) 0.0133(10) 0.0154(10) 0.0014(9) -0.0009(9) 0.0002(8)

loop_
_atom_type_symbol
_atom_type_description
_atom_type_scat_dispersion_real
_atom_type_scat_dispersion_imag
_atom_type_scat_source
C C 0.0181 0.0091 'International Tables Vol C Tables 4.2.6.8 and 6.1.1.4'
H H 0.0000 0.0000 'International Tables Vol C Tables 4.2.6.8 and 6.1.1.4'
Cu Cu -1.9646 0.5888 'International Tables Vol C Tables 4.2.6.8 and 6.1.1.4'
N N 0.0311 0.0180 'International Tables Vol C Tables 4.2.6.8 and 6.1.1.4'
O O 0.0492 0.0322 'International Tables Vol C Tables 4.2.6.8 and 6.1.1.4'

loop_
_geom_angle_atom_site_label_1
_geom_angle_atom_site_label_2
_geom_angle_atom_site_label_3
_geom_angle
_geom_angle_site_symmetry_1
_geom_angle_site_symmetry_3
_geom_angle_publ_flag
N2 Cu1 N4 173.53(10) . . ?
N2 Cu1 N3 79.17(10) . . ?
N4 Cu1 N3 103.03(10) . . ?
N2 Cu1 N1 79.11(10) . . ?
N4 Cu1 N1 97.28(9) . . ?
N3 Cu1 N1 154.72(10) . . ?
N2 Cu1 N5 103.85(9) . . ?
N4 Cu1 N5 81.78(9) . . ?
N3 Cu1 N5 101.58(9) . . ?
N1 Cu1 N5 96.04(9) . . ?
O1 C1 N1 129.6(2) . . ?
O1 C1 C2 118.7(2) . . ?
N1 C1 C2 111.6(2) . . ?
N2 C2 C3 119.9(3) . . ?
N2 C2 C1 113.8(2) . . ?
C3 C2 C1 126.1(2) . . ?
C2 C3 C4 118.5(3) . . ?
C2 C3 H3A 120.7 . . ?
C4 C3 H3A 120.7 . . ?
C5 C4 C3 119.9(2) . . ?
C5 C4 H4A 120.0 . . ?
C3 C4 H4A 120.0 . . ?
C6 C5 C4 118.3(3) . . ?
C6 C5 H5A 120.8 . . ?
C4 C5 H5A 120.8 . . ?
N2 C6 C5 119.9(3) . . ?
N2 C6 C7 113.8(2) . . ?
C5 C6 C7 126.2(3) . . ?
O2 C7 N3 129.8(3) . . ?
O2 C7 C6 118.4(2) . . ?
N3 C7 C6 111.8(2) . . ?
C13 C8 C9 120.3(3) . . ?
C13 C8 N3 119.1(3) . . ?
C9 C8 N3 120.3(2) . . ?
C10 C9 C8 119.2(3) . . ?
C10 C9 C15 119.5(3) . . ?
C8 C9 C15 121.3(3) . . ?
C9 C10 C11 121.1(3) . . ?
C9 C10 H10A 119.5 . . ?
C11 C10 H10A 119.5 . . ?
C12 C11 C10 119.2(3) . . ?
C12 C11 H11A 120.4 . . ?
C10 C11 H11A 120.4 . . ?
C11 C12 C13 121.7(3) . . ?
C11 C12 H12A 119.2 . . ?
C13 C12 H12A 119.2 . . ?
C12 C13 C8 118.5(3) . . ?
C12 C13 C14 119.5(3) . . ?
C8 C13 C14 121.9(3) . . ?
C13 C14 H14A 109.5 . . ?
C13 C14 H14B 109.5 . . ?
H14A C14 H14B 109.5 . . ?
C13 C14 H14C 109.5 . . ?
H14A C14 H14C 109.5 . . ?
H14B C14 H14C 109.5 . . ?
C9 C15 H15A 109.5 . . ?
C9 C15 H15B 109.5 . . ?
H15A C15 H15B 109.5 . . ?
C9 C15 H15C 109.5 . . ?
H15A C15 H15C 109.5 . . ?
H15B C15 H15C 109.5 . . ?
C17 C16 C21 120.3(3) . . ?
C17 C16 N1 121.0(3) . . ?
C21 C16 N1 118.6(3) . . ?
C18 C17 C16 118.8(3) . . ?
C18 C17 C23 119.2(3) . . ?
C16 C17 C23 122.0(3) . . ?
C19 C18 C17 121.2(3) . . ?
C19 C18 H18A 119.4 . . ?
C17 C18 H18A 119.4 . . ?
C18 C19 C20 120.0(3) . . ?
C18 C19 H19A 120.0 . . ?
C20 C19 H19A 120.0 . . ?
C19 C20 C21 120.8(3) . . ?
C19 C20 H20A 119.6 . . ?
C21 C20 H20A 119.6 . . ?
C20 C21 C16 118.9(3) . . ?
C20 C21 C22 119.8(3) . . ?
C16 C21 C22 121.3(3) . . ?
C21 C22 H22A 109.5 . . ?
C21 C22 H22B 109.5 . . ?
H22A C22 H22B 109.5 . . ?
C21 C22 H22C 109.5 . . ?
H22A C22 H22C 109.5 . . ?
H22B C22 H22C 109.5 . . ?
C17 C23 H23A 109.5 . . ?
C17 C23 H23B 109.5 . . ?
H23A C23 H23B 109.5 . . ?
C17 C23 H23C 109.5 . . ?
H23A C23 H23C 109.5 . . ?
H23B C23 H23C 109.5 . . ?
N5 C24 C25 108.4(2) . . ?
N5 C24 H24A 110.0 . . ?
C25 C24 H24A 110.0 . . ?
N5 C24 H24B 110.0 . . ?
C25 C24 H24B 110.0 . . ?
H24A C24 H24B 108.4 . . ?
N4 C25 C24 108.7(2) . . ?
N4 C25 H25A 110.0 . . ?
C24 C25 H25A 110.0 . . ?
N4 C25 H25B 110.0 . . ?
C24 C25 H25B 110.0 . . ?
H25A C25 H25B 108.3 . . ?
C1 N1 C16 118.5(2) . . ?
C1 N1 Cu1 115.44(18) . . ?
C16 N1 Cu1 125.98(18) . . ?
C2 N2 C6 123.1(2) . . ?
C2 N2 Cu1 117.81(19) . . ?
C6 N2 Cu1 118.73(19) . . ?
C7 N3 C8 120.0(2) . . ?
C7 N3 Cu1 116.13(18) . . ?
C8 N3 Cu1 123.53(18) . . ?
C25 N4 Cu1 110.22(17) . . ?
C25 N4 H4B 109.6 . . ?
Cu1 N4 H4B 109.6 . . ?
C25 N4 H4C 109.6 . . ?
Cu1 N4 H4C 109.6 . . ?
H4B N4 H4C 108.1 . . ?
C24 N5 Cu1 102.99(16) . . ?
C24 N5 H5B 111.2 . . ?
Cu1 N5 H5B 111.2 . . ?
C24 N5 H5C 111.2 . . ?
Cu1 N5 H5C 111.2 . . ?
H5B N5 H5C 109.1 . . ?

loop_
_geom_bond_atom_site_label_1
_geom_bond_atom_site_label_2
_geom_bond_distance
_geom_bond_site_symmetry_2
_geom_bond_publ_flag
Cu1 N2 1.939(2) . ?
Cu1 N4 2.016(2) . ?
Cu1 N3 2.048(2) . ?
Cu1 N1 2.058(2) . ?
Cu1 N5 2.299(2) . ?
O1 C1 1.242(4) . ?
O2 C7 1.246(4) . ?
C1 N1 1.336(4) . ?
C1 C2 1.514(4) . ?
C2 N2 1.331(4) . ?
C2 C3 1.385(4) . ?
C3 C4 1.400(4) . ?
C3 H3A 0.9500 . ?
C4 C5 1.394(4) . ?
C4 H4A 0.9500 . ?
C5 C6 1.391(4) . ?
C5 H5A 0.9500 . ?
C6 N2 1.334(4) . ?
C6 C7 1.506(4) . ?
C7 N3 1.338(4) . ?
C8 C13 1.403(4) . ?
C8 C9 1.411(4) . ?
C8 N3 1.419(3) . ?
C9 C10 1.388(4) . ?
C9 C15 1.503(4) . ?
C10 C11 1.389(4) . ?
C10 H10A 0.9500 . ?
C11 C12 1.385(4) . ?
C11 H11A 0.9500 . ?
C12 C13 1.395(4) . ?
C12 H12A 0.9500 . ?
C13 C14 1.508(4) . ?
C14 H14A 0.9800 . ?
C14 H14B 0.9800 . ?
C14 H14C 0.9800 . ?
C15 H15A 0.9800 . ?
C15 H15B 0.9800 . ?
C15 H15C 0.9800 . ?
C16 C17 1.411(4) . ?
C16 C21 1.412(4) . ?
C16 N1 1.422(4) . ?
C17 C18 1.397(4) . ?
C17 C23 1.508(4) . ?
C18 C19 1.383(5) . ?
C18 H18A 0.9500 . ?
C19 C20 1.388(5) . ?
C19 H19A 0.9500 . ?
C20 C21 1.400(4) . ?
C20 H20A 0.9500 . ?
C21 C22 1.505(4) . ?
C22 H22A 0.9800 . ?
C22 H22B 0.9800 . ?
C22 H22C 0.9800 . ?
C23 H23A 0.9800 . ?
C23 H23B 0.9800 . ?
C23 H23C 0.9800 . ?
C24 N5 1.478(3) . ?
C24 C25 1.518(4) . ?
C24 H24A 0.9900 . ?
C24 H24B 0.9900 . ?
C25 N4 1.486(4) . ?
C25 H25A 0.9900 . ?
C25 H25B 0.9900 . ?
N4 H4B 0.9100 . ?
N4 H4C 0.9100 . ?
N5 H5B 0.9100 . ?
N5 H5C 0.9100 . ?

loop_
_geom_torsion_atom_site_label_1
_geom_torsion_atom_site_label_2
_geom_torsion_atom_site_label_3
_geom_torsion_atom_site_label_4
_geom_torsion
_geom_torsion_site_symmetry_1
_geom_torsion_site_symmetry_2
_geom_torsion_site_symmetry_3
_geom_torsion_site_symmetry_4
_geom_torsion_publ_flag
O1 C1 C2 N2 -171.4(2) . . . . ?
N1 C1 C2 N2 5.9(3) . . . . ?
O1 C1 C2 C3 5.0(4) . . . . ?
N1 C1 C2 C3 -177.7(3) . . . . ?
N2 C2 C3 C4 2.4(4) . . . . ?
C1 C2 C3 C4 -173.7(3) . . . . ?
C2 C3 C4 C5 2.2(4) . . . . ?
C3 C4 C5 C6 -4.4(4) . . . . ?
C4 C5 C6 N2 2.1(4) . . . . ?
C4 C5 C6 C7 -175.1(3) . . . . ?
N2 C6 C7 O2 176.1(2) . . . . ?
C5 C6 C7 O2 -6.5(4) . . . . ?
N2 C6 C7 N3 -4.2(3) . . . . ?
C5 C6 C7 N3 173.2(3) . . . . ?
C13 C8 C9 C10 -0.8(4) . . . . ?
N3 C8 C9 C10 173.7(2) . . . . ?
C13 C8 C9 C15 180.0(2) . . . . ?
N3 C8 C9 C15 -5.6(4) . . . . ?
C8 C9 C10 C11 -0.8(4) . . . . ?
C15 C9 C10 C11 178.5(3) . . . . ?
C9 C10 C11 C12 1.1(4) . . . . ?
C10 C11 C12 C13 0.2(5) . . . . ?
C11 C12 C13 C8 -1.7(4) . . . . ?
C11 C12 C13 C14 174.6(3) . . . . ?
C9 C8 C13 C12 2.0(4) . . . . ?
N3 C8 C13 C12 -172.5(2) . . . . ?
C9 C8 C13 C14 -174.2(3) . . . . ?
N3 C8 C13 C14 11.3(4) . . . . ?
C21 C16 C17 C18 -0.6(4) . . . . ?
N1 C16 C17 C18 -177.5(3) . . . . ?
C21 C16 C17 C23 179.7(3) . . . . ?
N1 C16 C17 C23 2.7(4) . . . . ?
C16 C17 C18 C19 -0.6(5) . . . . ?
C23 C17 C18 C19 179.2(3) . . . . ?
C17 C18 C19 C20 1.6(6) . . . . ?
C18 C19 C20 C21 -1.5(6) . . . . ?
C19 C20 C21 C16 0.3(5) . . . . ?
C19 C20 C21 C22 -178.8(3) . . . . ?
C17 C16 C21 C20 0.7(4) . . . . ?
N1 C16 C21 C20 177.7(3) . . . . ?
C17 C16 C21 C22 179.8(3) . . . . ?
N1 C16 C21 C22 -3.2(4) . . . . ?
N5 C24 C25 N4 -59.9(3) . . . . ?
O1 C1 N1 C16 -0.5(4) . . . . ?
C2 C1 N1 C16 -177.4(2) . . . . ?
O1 C1 N1 Cu1 -177.9(2) . . . . ?
C2 C1 N1 Cu1 5.1(3) . . . . ?
C17 C16 N1 C1 -66.4(4) . . . . ?
C21 C16 N1 C1 116.6(3) . . . . ?
C17 C16 N1 Cu1 110.8(3) . . . . ?
C21 C16 N1 Cu1 -66.2(3) . . . . ?
C3 C2 N2 C6 -4.9(4) . . . . ?
C1 C2 N2 C6 171.7(2) . . . . ?
C3 C2 N2 Cu1 168.2(2) . . . . ?
C1 C2 N2 Cu1 -15.2(3) . . . . ?
C5 C6 N2 C2 2.6(4) . . . . ?
C7 C6 N2 C2 -179.9(2) . . . . ?
C5 C6 N2 Cu1 -170.5(2) . . . . ?
C7 C6 N2 Cu1 7.1(3) . . . . ?
O2 C7 N3 C8 5.8(4) . . . . ?
C6 C7 N3 C8 -173.8(2) . . . . ?
O2 C7 N3 Cu1 179.4(2) . . . . ?
C6 C7 N3 Cu1 -0.2(3) . . . . ?
C13 C8 N3 C7 -121.9(3) . . . . ?
C9 C8 N3 C7 63.6(3) . . . . ?
C13 C8 N3 Cu1 65.0(3) . . . . ?
C9 C8 N3 Cu1 -109.5(3) . . . . ?
C24 C25 N4 Cu1 46.1(3) . . . . ?
C25 C24 N5 Cu1 41.0(2) . . . . ?
